data_4307851
loop_
_publ_author_name
'Anna F. A. Peacock'
'Abraha Habtemariam'
'Stephen A. Moggach'
'Alessandro Prescimone'
'Simon Parsons'
'Peter J. Sadler'

_publ_contact_author_name 'Alessandro Prescimone'
_publ_section_title
;
Chloro Half-Sandwich Osmium(II) Complexes: Influence of Chelated
N,N-Ligands on Hydrolysis, Guanine Binding, and Cytotoxicity
;
_journal_name_full 'Inorganic Chemistry'
_journal_page_first 4049
_journal_page_last 4059
_journal_paper_doi 10.1021/ic062350d
_journal_volume 46
_journal_year 2007
_chemical_compound_source 'A. Peacock'
_chemical_formula_moiety '[Os(C14H14)(C2H8N2)Cl](BF4)'
_chemical_formula_sum 'C16 H22 B Cl F4 N2 Os'
_chemical_formula_weight 554.82
_space_group_IT_number 14
_symmetry_cell_setting monoclinic
_symmetry_space_group_name_Hall '-P 2yn'
_symmetry_space_group_name_H-M 'P 1 21/n 1'
_atom_sites_solution_hydrogens geom
_atom_sites_solution_primary direct
_audit_creation_date 06-07-31
_audit_creation_method CRYSTALS_ver_12.84
_cell_angle_alpha 90
_cell_angle_beta 105.28(3)
_cell_angle_gamma 90
_cell_formula_units_Z 4
_cell_length_a 12.722(3)
_cell_length_b 7.9298(16)
_cell_length_c 18.142(4)
_cell_measurement_reflns_used 5881
_cell_measurement_temperature 150
_cell_measurement_theta_max 30
_cell_measurement_theta_min 3
_cell_volume 1765.5(7)
_computing_cell_refinement 'SAINT (Siemens ,1995)'
_computing_data_collection 'SMART (Siemens, 1993)'
_computing_data_reduction 'SAINT (Siemens ,1995)'
_computing_molecular_graphics 'CAMERON (Watkin et al., 1996)'
_computing_publication_material 'CRYSTALS (Betteridge et al., 2003)'
_computing_structure_refinement 'CRYSTALS (Betteridge et al., 2003)'
_computing_structure_solution 'SHELXS 86 (Sheldrick, 1986)'
_diffrn_ambient_temperature 150
_diffrn_measured_fraction_theta_full 1.000
_diffrn_measured_fraction_theta_max 0.990
_diffrn_measurement_device_type 'Bruker SMART'
_diffrn_measurement_method '\f & \w scans'
_diffrn_radiation_monochromator graphite
_diffrn_radiation_type 'Mo K\a'
_diffrn_radiation_wavelength 0.71073
_diffrn_reflns_av_R_equivalents 0.053
_diffrn_reflns_limit_h_max 17
_diffrn_reflns_limit_h_min -17
_diffrn_reflns_limit_k_max 10
_diffrn_reflns_limit_k_min -11
_diffrn_reflns_limit_l_max 24
_diffrn_reflns_limit_l_min -25
_diffrn_reflns_number 25915
_diffrn_reflns_theta_full 29.472
_diffrn_reflns_theta_max 30.074
_diffrn_reflns_theta_min 1.758
_diffrn_standards_number 0
_exptl_absorpt_coefficient_mu 7.414
_exptl_absorpt_correction_T_max 0.51
_exptl_absorpt_correction_T_min 0.08
_exptl_absorpt_correction_type multi-scan
_exptl_absorpt_process_details 'SADABS (Siemens, 1996)'
_exptl_crystal_colour yellow
_exptl_crystal_density_diffrn 2.087
_exptl_crystal_description plate
_exptl_crystal_F_000 1064
_exptl_crystal_recrystallization_method
;
Evaporation of a CH2Cl2 solution       
;
_exptl_crystal_size_max 0.44
_exptl_crystal_size_mid 0.15
_exptl_crystal_size_min 0.09
_refine_diff_density_max 2.10
_refine_diff_density_min -1.68
_refine_ls_extinction_method None
_refine_ls_goodness_of_fit_ref 0.9498
_refine_ls_hydrogen_treatment constr
_refine_ls_matrix_type full
_refine_ls_number_parameters 226
_refine_ls_number_reflns 5115
_refine_ls_number_restraints 0
_refine_ls_R_factor_all 0.0440
_refine_ls_R_factor_gt 0.0307
_refine_ls_shift/su_max 0.001295
_refine_ls_structure_factor_coef Fsqd
_refine_ls_weighting_details
;
 Method, part 1, Chebychev polynomial, (Watkin, 1994, Prince, 1982) 
 [weight] = 1.0/[A~0~*T~0~(x)+A~1~*T~1~(x) ... +A~n-1~]*T~n-1~(x)] 
 where A~i~ are the Chebychev coefficients listed below and x= Fcalc/Fmax 
 Method = Robust Weighting (Prince, 1982) 
 W = [weight] * [1-(deltaF/6*sigmaF)^2^]^2^ 
 A~i~ are: 
 59.1 96.0 59.2 25.5 5.59 
;
_refine_ls_weighting_scheme calc
_refine_ls_wR_factor_all 0.0907
_refine_ls_wR_factor_gt 0.0802
_refine_ls_wR_factor_ref 0.0907
_reflns_limit_h_max 17
_reflns_limit_h_min -17
_reflns_limit_k_max 11
_reflns_limit_k_min 0
_reflns_limit_l_max 25
_reflns_limit_l_min 0
_reflns_number_gt 3975
_reflns_number_total 5127
_reflns_threshold_expression I>2.0\s(I)
_oxford_diffrn_Wilson_B_factor 0.00
_oxford_diffrn_Wilson_scale 0.00
_oxford_refine_ls_scale 0.24815(18)
_oxford_structure_analysis_title 'ps6036 in P2(1)/n'
_cod_data_source_file ic062350d-file009.cif
_cod_data_source_block ps6036
_cod_depositor_comments
;
The following automatic conversions were performed:
'_symmetry_cell_setting' value 'Monoclinic' changed to 'monoclinic'
according to '/home/saulius/struct/CIF-dictionaries/cif_core.dic'
dictionary named 'cif_core.dic' version 2.4.1 from 2010-06-29.

Automatic conversion script
Id: cif_fix_enum 1527 2010-12-29 10:47:43Z saulius 
;
_cod_original_cell_volume 1765.6(7)
_cod_original_sg_symbol_H-M 'P 1 21/n 1 '
_cod_original_formula_sum 'C16 H22 B1 Cl1 F4 N2 Os1'
_cod_database_code 4307851

loop_
_symmetry_equiv_pos_as_xyz
x,y,z
-x,-y,-z
-x+1/2,y+1/2,-z+1/2
x+1/2,-y+1/2,z+1/2

loop_
_atom_site_label
_atom_site_type_symbol
_atom_site_fract_x
_atom_site_fract_y
_atom_site_fract_z
_atom_site_U_iso_or_equiv
_atom_site_occupancy
_atom_site_adp_type
_atom_site_refinement_flags_posn
_atom_site_refinement_flags_adp
_atom_site_refinement_flags_occupancy
_atom_site_disorder_assembly
_atom_site_disorder_group
_atom_site_attached_hydrogens
Os1 Os 0.202202(14) 0.266578(19) 0.431761(9) 0.0226 1.0000 Uani . . . . . .
Cl1 Cl 0.23328(10) 0.53057(15) 0.49995(7) 0.0338 1.0000 Uani . . . . . .
F3 F 0.5617(4) 0.0742(6) 0.5808(2) 0.0594 1.0000 Uani . . . . . .
F4 F 0.4902(3) 0.2802(4) 0.6389(2) 0.0435 1.0000 Uani . . . . . .
F2 F 0.5618(3) 0.0442(5) 0.7052(2) 0.0531 1.0000 Uani . . . . . .
F1 F 0.6742(3) 0.2323(4) 0.6742(3) 0.0476 1.0000 Uani . . . . . .
N2 N 0.3762(3) 0.2546(5) 0.4695(2) 0.0286 1.0000 Uani . . . . . .
C1 C 0.1910(4) -0.0033(6) 0.4418(3) 0.0318 1.0000 Uani . . . . . .
N1 N 0.2476(3) 0.4091(5) 0.3457(2) 0.0281 1.0000 Uani . . . . . .
C10 C 0.1424(4) 0.0405(6) 0.3655(3) 0.0347 1.0000 Uani . . . . . .
C11 C 0.1568(4) 0.0694(6) 0.5050(3) 0.0282 1.0000 Uani . . . . . .
C13 C 0.0869(4) 0.2134(6) 0.6292(3) 0.0292 1.0000 Uani . . . . . .
C2 C 0.2100(4) 0.0151(7) 0.5855(3) 0.0353 1.0000 Uani . . . . . .
C20 C 0.4288(4) 0.3668(6) 0.4235(3) 0.0310 1.0000 Uani . . . . . .
C12 C 0.1633(4) 0.0941(6) 0.6450(3) 0.0317 1.0000 Uani . . . . . .
C9 C 0.0597(4) 0.1648(7) 0.3503(3) 0.0369 1.0000 Uani . . . . . .
C14 C 0.0737(4) 0.1921(6) 0.4875(3) 0.0277 1.0000 Uani . . . . . .
C21 C 0.3589(4) 0.3633(6) 0.3422(3) 0.0302 1.0000 Uani . . . . . .
C5 C 0.0831(5) 0.2193(7) 0.7664(3) 0.0395 1.0000 Uani . . . . . .
C8 C 0.0245(4) 0.2411(6) 0.4100(3) 0.0304 1.0000 Uani . . . . . .
C3 C 0.2077(5) 0.0262(8) 0.7239(3) 0.0411 1.0000 Uani . . . . . .
C7 C 0.0394(4) 0.2826(7) 0.5503(3) 0.0335 1.0000 Uani . . . . . .
C4 C 0.1574(5) 0.0992(8) 0.7820(3) 0.0428 1.0000 Uani . . . . . .
C6 C 0.0398(4) 0.2910(7) 0.6887(3) 0.0343 1.0000 Uani . . . . . .
B1 B 0.5714(5) 0.1571(7) 0.6493(3) 0.0323 1.0000 Uani . . . . . .
H11 H 0.2558 -0.0745 0.4534 0.0390 1.0000 Uiso R . . . . .
H101 H 0.1735 -0.0008 0.3255 0.0421 1.0000 Uiso R . . . . .
H223 H 0.2866 0.0437 0.5975 0.0429 1.0000 Uiso R . . . . .
H22 H 0.2017 -0.1061 0.5883 0.0430 1.0000 Uiso R . . . . .
H121 H 0.4315 0.4813 0.4428 0.0358 1.0000 Uiso R . . . . .
H122 H 0.5018 0.3287 0.4262 0.0362 1.0000 Uiso R . . . . .
H91 H 0.0346 0.2105 0.2987 0.0428 1.0000 Uiso R . . . . .
H221 H 0.3858 0.4441 0.3113 0.0360 1.0000 Uiso R . . . . .
H222 H 0.3583 0.2507 0.3207 0.0356 1.0000 Uiso R . . . . .
H51 H 0.0562 0.2610 0.8057 0.0500 1.0000 Uiso R . . . . .
H81 H -0.0243 0.3397 0.3992 0.0361 1.0000 Uiso R . . . . .
H31 H 0.2850 0.0524 0.7396 0.0491 1.0000 Uiso R . . . . .
H32 H 0.1978 -0.0958 0.7228 0.0490 1.0000 Uiso R . . . . .
H71 H 0.0611 0.3995 0.5511 0.0411 1.0000 Uiso R . . . . .
H72 H -0.0394 0.2766 0.5399 0.0408 1.0000 Uiso R . . . . .
H41 H 0.1804 0.0584 0.8318 0.0517 1.0000 Uiso R . . . . .
H61 H 0.0544 0.4118 0.6905 0.0430 1.0000 Uiso R . . . . .
H62 H -0.0384 0.2737 0.6733 0.0431 1.0000 Uiso R . . . . .
H16 H 0.3983 0.1481 0.4672 0.0421 1.0000 Uiso R . . . . .
H19 H 0.2001 0.3926 0.3000 0.0412 1.0000 Uiso R . . . . .
H20 H 0.3985 0.2816 0.5189 0.0421 1.0000 Uiso R . . . . .
H21 H 0.2442 0.5192 0.3555 0.0410 1.0000 Uiso R . . . . .

loop_
_atom_site_aniso_label
_atom_site_aniso_U_11
_atom_site_aniso_U_22
_atom_site_aniso_U_33
_atom_site_aniso_U_23
_atom_site_aniso_U_13
_atom_site_aniso_U_12
Os1 0.02525(9) 0.02222(9) 0.01927(9) -0.00052(6) 0.00381(6) 0.00116(6)
Cl1 0.0349(6) 0.0299(5) 0.0349(6) -0.0090(4) 0.0060(5) 0.0023(4)
F3 0.066(2) 0.065(2) 0.0368(19) -0.0182(17) -0.0044(17) 0.033(2)
F4 0.0413(18) 0.0430(18) 0.0420(19) -0.0078(14) 0.0037(14) 0.0125(14)
F2 0.061(2) 0.046(2) 0.045(2) 0.0153(16) 0.0013(17) -0.0111(17)
F1 0.0407(18) 0.0418(18) 0.055(2) 0.0086(15) 0.0021(16) -0.0036(13)
N2 0.0282(18) 0.0293(18) 0.0254(18) 0.0008(13) 0.0016(14) 0.0050(14)
C1 0.039(3) 0.0220(18) 0.037(3) -0.0019(16) 0.016(2) -0.0010(16)
N1 0.0264(18) 0.0311(18) 0.0228(18) 0.0055(14) -0.0008(14) -0.0021(14)
C10 0.040(3) 0.036(2) 0.029(2) -0.0099(18) 0.012(2) -0.0117(19)
C11 0.032(2) 0.030(2) 0.027(2) 0.0032(16) 0.0152(18) 0.0020(16)
C13 0.028(2) 0.030(2) 0.031(2) 0.0026(17) 0.0096(17) 0.0000(16)
C2 0.037(3) 0.034(2) 0.036(3) 0.0094(19) 0.011(2) 0.0129(19)
C20 0.026(2) 0.035(2) 0.030(2) -0.0020(17) 0.0044(18) 0.0012(16)
C12 0.035(2) 0.028(2) 0.033(2) 0.0062(17) 0.0110(19) 0.0017(17)
C9 0.041(3) 0.036(2) 0.031(2) -0.0002(18) 0.006(2) -0.011(2)
C14 0.026(2) 0.0285(19) 0.030(2) 0.0034(16) 0.0091(17) 0.0034(16)
C21 0.032(2) 0.033(2) 0.024(2) -0.0018(16) 0.0049(17) -0.0055(17)
C5 0.050(3) 0.045(3) 0.028(2) -0.001(2) 0.018(2) -0.007(2)
C8 0.0238(19) 0.034(2) 0.031(2) 0.0040(16) 0.0018(17) -0.0019(16)
C3 0.042(3) 0.049(3) 0.032(3) 0.011(2) 0.007(2) 0.009(2)
C7 0.036(2) 0.036(2) 0.031(2) 0.0077(18) 0.0137(19) 0.0143(19)
C4 0.055(3) 0.046(3) 0.028(3) 0.007(2) 0.013(2) -0.003(2)
C6 0.035(2) 0.035(2) 0.037(3) -0.0045(19) 0.017(2) -0.0045(18)
B1 0.036(3) 0.028(2) 0.029(2) 0.0013(18) 0.000(2) 0.0046(19)

loop_
_atom_type_symbol
_atom_type_scat_dispersion_real
_atom_type_scat_dispersion_imag
_atom_type_scat_Cromer_Mann_a1
_atom_type_scat_Cromer_Mann_b1
_atom_type_scat_Cromer_Mann_a2
_atom_type_scat_Cromer_Mann_b2
_atom_type_scat_Cromer_Mann_a3
_atom_type_scat_Cromer_Mann_b3
_atom_type_scat_Cromer_Mann_a4
_atom_type_scat_Cromer_Mann_b4
_atom_type_scat_Cromer_Mann_c
_atom_type_scat_source
C 0.0033 0.0016 2.3100 20.8439 1.0200 10.2075 1.5886 0.5687 0.8650 51.6512 0.2156 'International Tables Vol C 4.2.6.8 and 6.1.1.4'
H 0.0000 0.0000 0.4930 10.5109 0.3229 26.1257 0.1402 3.1424 0.0408 57.7998 0.0030 'International Tables Vol C 4.2.6.8 and 6.1.1.4'
B 0.0013 0.0007 2.0545 23.2185 1.3326 1.0210 1.0979 60.3498 0.7068 0.1403 -0.1932 'International Tables Vol C 4.2.6.8 and 6.1.1.4'
N 0.0061 0.0033 12.2126 0.0057 3.1322 9.8933 2.0125 28.9975 1.1663 0.5826 -11.5290 'International Tables Vol C 4.2.6.8 and 6.1.1.4'
F 0.0171 0.0103 3.5392 10.2825 2.6412 4.2944 1.5170 0.2615 1.0243 26.1476 0.2776 'International Tables Vol C 4.2.6.8 and 6.1.1.4'
Cl 0.1484 0.1585 11.4604 0.0104 7.1964 1.1662 6.2556 18.5194 1.6455 47.7784 -9.5574 'International Tables Vol C 4.2.6.8 and 6.1.1.4'
Os -1.2165 7.6030 28.1894 1.6290 16.1550 8.9795 14.9305 0.3827 5.6759 48.1647 11.0005 'International Tables Vol C 4.2.6.8 and 6.1.1.4'

loop_
_geom_angle_atom_site_label_1
_geom_angle_site_symmetry_1
_geom_angle_atom_site_label_2
_geom_angle_site_symmetry_2
_geom_angle_atom_site_label_3
_geom_angle_site_symmetry_3
_geom_angle
_geom_angle_publ_flag
Cl1 . Os1 . N2 . 81.87(11) yes
Cl1 . Os1 . C1 . 145.51(14) yes
N2 . Os1 . C1 . 90.83(17) yes
Cl1 . Os1 . N1 . 82.88(12) yes
N2 . Os1 . N1 . 78.48(16) yes
C1 . Os1 . N1 . 128.76(17) yes
Cl1 . Os1 . C10 . 169.42(15) yes
N2 . Os1 . C10 . 108.71(18) yes
C1 . Os1 . C10 . 37.75(19) yes
N1 . Os1 . C10 . 98.90(18) yes
Cl1 . Os1 . C11 . 109.71(13) yes
N2 . Os1 . C11 . 100.79(17) yes
C1 . Os1 . C11 . 38.59(17) yes
N1 . Os1 . C11 . 167.26(16) yes
C10 . Os1 . C11 . 69.12(19) yes
Cl1 . Os1 . C9 . 131.83(16) yes
N2 . Os1 . C9 . 144.02(19) yes
C1 . Os1 . C9 . 68.1(2) yes
N1 . Os1 . C9 . 92.12(18) yes
C10 . Os1 . C9 . 38.0(2) yes
Cl1 . Os1 . C14 . 92.19(13) yes
N2 . Os1 . C14 . 131.87(17) yes
C1 . Os1 . C14 . 67.92(18) yes
N1 . Os1 . C14 . 148.41(16) yes
C10 . Os1 . C14 . 80.82(19) yes
Cl1 . Os1 . C8 . 101.16(14) yes
N2 . Os1 . C8 . 168.84(17) yes
C1 . Os1 . C8 . 80.60(18) yes
N1 . Os1 . C8 . 112.46(17) yes
C10 . Os1 . C8 . 68.5(2) yes
C11 . Os1 . C9 . 81.02(19) yes
C11 . Os1 . C14 . 37.03(16) yes
C9 . Os1 . C14 . 68.14(19) yes
C11 . Os1 . C8 . 68.06(18) yes
C9 . Os1 . C8 . 37.7(2) yes
C14 . Os1 . C8 . 37.88(18) yes
Os1 . N2 . C20 . 111.9(3) yes
Os1 . N2 . H16 . 109.8 no
C20 . N2 . H16 . 110.1 no
Os1 . N2 . H20 . 109.8 no
C20 . N2 . H20 . 110.3 no
H16 . N2 . H20 . 104.6 no
Os1 . C1 . C10 . 72.1(3) yes
Os1 . C1 . C11 . 73.3(3) yes
C10 . C1 . C11 . 122.4(5) yes
Os1 . C1 . H11 . 121.5 no
C10 . C1 . H11 . 119.0 no
C11 . C1 . H11 . 118.2 no
Os1 . N1 . C21 . 110.4(3) yes
Os1 . N1 . H19 . 110.7 no
C21 . N1 . H19 . 110.2 no
Os1 . N1 . H21 . 109.6 no
C21 . N1 . H21 . 110.1 no
H19 . N1 . H21 . 105.7 no
Os1 . C10 . C1 . 70.2(3) yes
Os1 . C10 . C9 . 70.7(3) yes
C1 . C10 . C9 . 118.5(5) yes
Os1 . C10 . H101 . 122.6 no
C1 . C10 . H101 . 119.6 no
C9 . C10 . H101 . 121.1 no
Os1 . C11 . C1 . 68.1(2) yes
Os1 . C11 . C2 . 131.4(4) yes
C1 . C11 . C2 . 120.2(4) yes
Os1 . C11 . C14 . 71.2(3) yes
C1 . C11 . C14 . 117.4(4) yes
C2 . C11 . C14 . 122.4(4) yes
C12 . C13 . C7 . 123.4(5) yes
C12 . C13 . C6 . 123.0(5) yes
C7 . C13 . C6 . 113.6(4) yes
C11 . C2 . C12 . 114.7(4) yes
C11 . C2 . H223 . 108.7 no
C12 . C2 . H223 . 107.8 no
C11 . C2 . H22 . 107.9 no
C12 . C2 . H22 . 108.0 no
H223 . C2 . H22 . 109.7 no
N2 . C20 . C21 . 107.4(4) yes
N2 . C20 . H121 . 109.5 no
C21 . C20 . H121 . 109.0 no
N2 . C20 . H122 . 110.6 no
C21 . C20 . H122 . 110.9 no
H121 . C20 . H122 . 109.4 no
C2 . C12 . C13 . 123.2(5) yes
C2 . C12 . C3 . 114.7(4) yes
C13 . C12 . C3 . 122.1(5) yes
Os1 . C9 . C10 . 71.4(3) yes
Os1 . C9 . C8 . 72.2(3) yes
C10 . C9 . C8 . 121.2(5) yes
Os1 . C9 . H91 . 121.2 no
C10 . C9 . H91 . 119.0 no
C8 . C9 . H91 . 119.1 no
Os1 . C14 . C11 . 71.7(3) yes
Os1 . C14 . C8 . 70.4(3) yes
C11 . C14 . C8 . 121.0(4) yes
Os1 . C14 . C7 . 127.8(4) yes
C11 . C14 . C7 . 120.6(4) yes
C8 . C14 . C7 . 118.3(4) yes
C20 . C21 . N1 . 106.2(4) yes
C20 . C21 . H221 . 110.2 no
N1 . C21 . H221 . 110.4 no
C20 . C21 . H222 . 110.4 no
N1 . C21 . H222 . 109.6 no
H221 . C21 . H222 . 109.9 no
C4 . C5 . C6 . 123.0(5) yes
C4 . C5 . H51 . 118.8 no
C6 . C5 . H51 . 118.2 no
Os1 . C8 . C14 . 71.7(3) yes
Os1 . C8 . C9 . 70.0(3) yes
C14 . C8 . C9 . 119.4(4) yes
Os1 . C8 . H81 . 121.8 no
C14 . C8 . H81 . 120.0 no
C9 . C8 . H81 . 119.8 no
C12 . C3 . C4 . 114.4(5) yes
C12 . C3 . H31 . 107.6 no
C4 . C3 . H31 . 107.5 no
C12 . C3 . H32 . 108.9 no
C4 . C3 . H32 . 108.8 no
H31 . C3 . H32 . 109.5 no
C14 . C7 . C13 . 115.0(4) yes
C14 . C7 . H71 . 109.3 no
C13 . C7 . H71 . 107.2 no
C14 . C7 . H72 . 108.6 no
C13 . C7 . H72 . 107.6 no
H71 . C7 . H72 . 109.0 no
C3 . C4 . C5 . 123.2(5) yes
C3 . C4 . H41 . 118.0 no
C5 . C4 . H41 . 118.8 no
C13 . C6 . C5 . 114.1(5) yes
C13 . C6 . H61 . 108.6 no
C5 . C6 . H61 . 108.9 no
C13 . C6 . H62 . 108.0 no
C5 . C6 . H62 . 108.3 no
H61 . C6 . H62 . 108.7 no
F1 . B1 . F4 . 109.9(4) yes
F1 . B1 . F2 . 107.2(4) yes
F4 . B1 . F2 . 110.2(5) yes
F1 . B1 . F3 . 110.3(5) yes
F4 . B1 . F3 . 108.8(4) yes
F2 . B1 . F3 . 110.4(5) yes

loop_
_geom_bond_atom_site_label_1
_geom_bond_site_symmetry_1
_geom_bond_atom_site_label_2
_geom_bond_site_symmetry_2
_geom_bond_distance
_geom_bond_publ_flag
Os1 . Cl1 . 2.4107(12) yes
Os1 . N2 . 2.140(4) yes
Os1 . C1 . 2.156(5) yes
Os1 . N1 . 2.127(4) yes
Os1 . C10 . 2.180(5) yes
Os1 . C11 . 2.224(4) yes
Os1 . C9 . 2.171(5) yes
Os1 . C14 . 2.218(5) yes
Os1 . C8 . 2.200(5) yes
F3 . B1 . 1.383(6) yes
F4 . B1 . 1.398(6) yes
F2 . B1 . 1.383(7) yes
F1 . B1 . 1.400(7) yes
N2 . C20 . 1.493(6) yes
N2 . H16 . 0.894 no
N2 . H20 . 0.893 no
C1 . C10 . 1.403(7) yes
C1 . C11 . 1.449(6) yes
C1 . H11 . 0.974 no
N1 . C21 . 1.479(6) yes
N1 . H19 . 0.897 no
N1 . H21 . 0.895 no
C10 . C9 . 1.415(8) yes
C10 . H101 . 0.971 no
C11 . C2 . 1.502(7) yes
C11 . C14 . 1.411(6) yes
C13 . C12 . 1.332(7) yes
C13 . C7 . 1.503(7) yes
C13 . C6 . 1.498(7) yes
C2 . C12 . 1.499(7) yes
C2 . H223 . 0.968 no
C2 . H22 . 0.970 no
C20 . C21 . 1.509(7) yes
C20 . H121 . 0.970 no
C20 . H122 . 0.965 no
C12 . C3 . 1.494(7) yes
C9 . C8 . 1.413(8) yes
C9 . H91 . 0.976 no
C14 . C8 . 1.434(7) yes
C14 . C7 . 1.505(7) yes
C21 . H221 . 0.971 no
C21 . H222 . 0.974 no
C5 . C4 . 1.319(9) yes
C5 . C6 . 1.485(8) yes
C5 . H51 . 0.928 no
C8 . H81 . 0.985 no
C3 . C4 . 1.487(8) yes
C3 . H31 . 0.971 no
C3 . H32 . 0.975 no
C7 . H71 . 0.966 no
C7 . H72 . 0.972 no
C4 . H41 . 0.933 no
C6 . H61 . 0.975 no
C6 . H62 . 0.970 no
